data_7720832
loop_
_publ_author_name
'Kurjan, Jakub'
'Jend&#x17e;elovsk&#xe1;, Zuzana'
'De&#x10d;manov&#xe1;, Vikt&#xf3;ria'
'Jend&#x17e;elovsk&#xfd;, Rastislav'
'Kastratovic, Nikolina'
'Volarevic, Vladislav'
'Smolko, Luk&#xe1;&#x161;'
'Smolkov&#xe1;, Romana'
'Liteck&#xe1;, Miroslava'
'Zubrik, Anton'
'J&#xe1;ger, D&#xe1;vid'
'Varha&#x10d;, Rastislav'
'Poto&#x10d;&#x148;&#xe1;k, Ivan'

_publ_section_title
;
 Structure-bioactivity relationship in copper(II) complexes with new
 halogenated coumarin derivatives.
;
_journal_issue 15
_journal_name_full 'Dalton transactions (Cambridge, England : 2003)'
_journal_page_first 6191
_journal_page_last 6211
_journal_paper_doi 10.1039/d5dt02641e
_journal_volume 55
_journal_year 2026
_chemical_formula_moiety 'C17 H15 Cu N3 O7'
_chemical_formula_sum 'C17 H15 Cu N3 O7'
_chemical_formula_weight 436.86
_space_group_crystal_system triclinic
_space_group_IT_number 2
_space_group_name_Hall '-P 1'
_space_group_name_H-M_alt 'P -1'
_atom_sites_solution_hydrogens mixed
_audit_creation_method SHELXL-2019/3
_audit_update_record
;
2025-10-21 deposited with the CCDC.	2026-03-19 downloaded from the CCDC.
;
_cell_angle_alpha 85.363(3)
_cell_angle_beta 84.610(3)
_cell_angle_gamma 72.071(4)
_cell_formula_units_Z 2
_cell_length_a 8.2150(3)
_cell_length_b 9.8266(5)
_cell_length_c 10.9541(3)
_cell_measurement_reflns_used 5573
_cell_measurement_temperature 100(2)
_cell_measurement_theta_max 77.2840
_cell_measurement_theta_min 4.0490
_cell_volume 836.35(6)
_computing_cell_refinement 'CrysAlisPro 1.171.43.90 (Rigaku OD, 2023)'
_computing_data_collection 'CrysAlisPro system (CCD 42.74a (release 17-11-20'
_computing_data_reduction 'CrysAlisPro 1.171.43.90 (Rigaku OD, 2023)'
_computing_structure_refinement 'SHELXL-2019/2 (Sheldrick, 2019)'
_diffrn_ambient_temperature 100(2)
_diffrn_detector_area_resol_mean 10.0000
_diffrn_measured_fraction_theta_full 0.997
_diffrn_measured_fraction_theta_max 0.919
_diffrn_measurement_device_type 'XtaLAB Synergy, Dualflex, HyPix'
_diffrn_measurement_method '\w scans'
_diffrn_radiation_type CuK\a
_diffrn_radiation_wavelength 1.54184
_diffrn_reflns_av_R_equivalents 0.0487
_diffrn_reflns_av_unetI/netI 0.0509
_diffrn_reflns_Laue_measured_fraction_full 0.997
_diffrn_reflns_Laue_measured_fraction_max 0.919
_diffrn_reflns_limit_h_max 10
_diffrn_reflns_limit_h_min -8
_diffrn_reflns_limit_k_max 12
_diffrn_reflns_limit_k_min -11
_diffrn_reflns_limit_l_max 13
_diffrn_reflns_limit_l_min -13
_diffrn_reflns_number 9781
_diffrn_reflns_point_group_measured_fraction_full 0.997
_diffrn_reflns_point_group_measured_fraction_max 0.919
_diffrn_reflns_theta_full 67.684
_diffrn_reflns_theta_max 77.764
_diffrn_reflns_theta_min 4.060
_diffrn_source 'micro-focus sealed X-ray tube'
_exptl_absorpt_coefficient_mu 2.309
_exptl_absorpt_correction_T_max 0.881
_exptl_absorpt_correction_T_min 0.728
_exptl_absorpt_correction_type analytical
_exptl_absorpt_process_details
;
CrysAlisPro 1.171.43.90 (Rigaku Oxford Diffraction, 2023)
Analytical numeric absorption correction using a multifaceted crystal
model based on expressions derived by R.C. Clark & J.S. Reid.
(Clark, R. C. & Reid, J. S. (1995). Acta Cryst. A51, 887-897)
Empirical absorption correction using spherical harmonics,
implemented in SCALE3 ABSPACK scaling algorithm.
;
_exptl_crystal_colour blue
_exptl_crystal_density_diffrn 1.735
_exptl_crystal_description prism
_exptl_crystal_F_000 446
_exptl_crystal_recrystallization_method 'from the synthesis'
_exptl_crystal_size_max 0.207
_exptl_crystal_size_mid 0.073
_exptl_crystal_size_min 0.064
_refine_diff_density_max 0.638
_refine_diff_density_min -0.999
_refine_diff_density_rms 0.109
_refine_ls_extinction_method none
_refine_ls_goodness_of_fit_ref 1.091
_refine_ls_hydrogen_treatment constr
_refine_ls_matrix_type full
_refine_ls_number_parameters 254
_refine_ls_number_reflns 3291
_refine_ls_number_restraints 0
_refine_ls_restrained_S_all 1.091
_refine_ls_R_factor_all 0.0511
_refine_ls_R_factor_gt 0.0468
_refine_ls_shift/su_max 0.000
_refine_ls_shift/su_mean 0.000
_refine_ls_structure_factor_coef Fsqd
_refine_ls_weighting_details 'w=1/[\s^2^(Fo^2^)+(0.0752P)^2^+0.8861P] where P=(Fo^2^+2Fc^2^)/3'
_refine_ls_weighting_scheme calc
_refine_ls_wR_factor_gt 0.1326
_refine_ls_wR_factor_ref 0.1381
_reflns_Friedel_coverage 0.000
_reflns_number_gt 2990
_reflns_number_total 3291
_reflns_threshold_expression 'I > 2\s(I)'
_cod_data_source_file d5dt02641e2.cif
_cod_data_source_block 5
_cod_depositor_comments 'Adding full bibliography for 7720832--7720836.cif.'
_cod_database_code 7720832
_shelx_shelxl_version_number 2019/3
_shelx_space_group_comment
;
The symmetry employed for this shelxl refinement is uniquely defined
by the following loop, which should always be used as a source of
symmetry information in preference to the above space-group names.
They are only intended as comments.
;

loop_
_space_group_symop_operation_xyz
'x, y, z'
'-x, -y, -z'

loop_
_atom_site_label
_atom_site_type_symbol
_atom_site_fract_x
_atom_site_fract_y
_atom_site_fract_z
_atom_site_U_iso_or_equiv
_atom_site_adp_type
_atom_site_occupancy
_atom_site_site_symmetry_order
_atom_site_calc_flag
_atom_site_refinement_flags_posn
_atom_site_refinement_flags_adp
_atom_site_refinement_flags_occupancy
_atom_site_disorder_assembly
_atom_site_disorder_group
Cu1 Cu 0.30589(5) 0.49858(4) 0.41538(4) 0.01879(17) Uani 1 1 d . . . . .
O4 O 0.2168(3) 0.6009(2) 0.55938(19) 0.0227(4) Uani 1 1 d . . . . .
O40 O 0.2315(3) 0.3427(2) 0.50766(19) 0.0224(4) Uani 1 1 d . . . . .
H40B H 0.154940 0.361161 0.566899 0.034 Uiso 1 1 d R U . . .
H40A H 0.265620 0.252402 0.501559 0.034 Uiso 1 1 d R U . . .
O31 O 0.0454(3) 0.5895(2) 0.33138(19) 0.0229(4) Uani 1 1 d . . . . .
O1 O 0.1275(3) 1.0204(2) 0.6294(2) 0.0234(4) Uani 1 1 d . . . . .
O2 O 0.2524(3) 1.0708(2) 0.4553(2) 0.0253(5) Uani 1 1 d . . . . .
O32 O 0.1593(3) 0.6453(3) 0.1543(2) 0.0281(5) Uani 1 1 d . . . . .
O33 O -0.1174(3) 0.6967(3) 0.1849(2) 0.0311(5) Uani 1 1 d . . . . .
N30 N 0.0297(3) 0.6444(3) 0.2213(2) 0.0215(5) Uani 1 1 d . . . . .
N13 N 0.4102(3) 0.6455(3) 0.3494(2) 0.0192(5) Uani 1 1 d . . . . .
N20 N 0.4402(3) 0.3842(3) 0.2790(2) 0.0201(5) Uani 1 1 d . . . . .
C15 C 0.5319(4) 0.4546(3) 0.2054(3) 0.0205(6) Uani 1 1 d . . . . .
C4 C 0.1949(4) 0.7332(3) 0.5739(3) 0.0216(6) Uani 1 1 d . . . . .
C11 C 0.3845(4) 0.7739(3) 0.3876(3) 0.0200(6) Uani 1 1 d . . . . .
C16 C 0.6299(4) 0.3949(3) 0.1019(3) 0.0225(6) Uani 1 1 d . . . . .
H16 H 0.693193 0.446702 0.051081 0.027 Uiso 1 1 calc R U . . .
C14 C 0.5288(4) 0.5998(3) 0.2415(3) 0.0215(6) Uani 1 1 d . . . . .
H14B H 0.645739 0.596870 0.259656 0.026 Uiso 1 1 calc R U . . .
H14A H 0.493704 0.670624 0.171920 0.026 Uiso 1 1 calc R U . . .
C2 C 0.2198(4) 0.9742(3) 0.5212(3) 0.0213(6) Uani 1 1 d . . . . .
C3 C 0.2660(4) 0.8244(3) 0.4942(3) 0.0189(6) Uani 1 1 d . . . . .
C9 C 0.0648(4) 0.9308(3) 0.7102(3) 0.0221(6) Uani 1 1 d . . . . .
C19 C 0.4441(4) 0.2517(3) 0.2512(3) 0.0210(6) Uani 1 1 d . . . . .
H19 H 0.378464 0.202372 0.302580 0.025 Uiso 1 1 calc R U . . .
C10 C 0.0902(4) 0.7896(3) 0.6842(3) 0.0205(6) Uani 1 1 d . . . . .
C17 C 0.6343(4) 0.2591(3) 0.0735(3) 0.0227(6) Uani 1 1 d . . . . .
H17 H 0.700215 0.216502 0.002746 0.027 Uiso 1 1 calc R U . . .
C5 C 0.0170(4) 0.7051(3) 0.7670(3) 0.0232(6) Uani 1 1 d . . . . .
H5 H 0.029765 0.609062 0.749602 0.028 Uiso 1 1 calc R U . . .
C18 C 0.5407(4) 0.1862(3) 0.1502(3) 0.0249(6) Uani 1 1 d . . . . .
H18 H 0.543134 0.092207 0.133306 0.030 Uiso 1 1 calc R U . . .
C12 C 0.4800(4) 0.8697(3) 0.3205(3) 0.0258(6) Uani 1 1 d . . . . .
H12C H 0.587377 0.810668 0.280457 0.039 Uiso 1 1 calc R U . . .
H12B H 0.505527 0.929260 0.379044 0.039 Uiso 1 1 calc R U . . .
H12A H 0.409000 0.931230 0.258331 0.039 Uiso 1 1 calc R U . . .
C8 C -0.0262(4) 0.9884(3) 0.8171(3) 0.0263(6) Uani 1 1 d . . . . .
H8 H -0.041430 1.085105 0.833659 0.032 Uiso 1 1 calc R U . . .
C7 C -0.0944(4) 0.9014(4) 0.8990(3) 0.0263(6) Uani 1 1 d . . . . .
H7 H -0.155882 0.938416 0.973025 0.032 Uiso 1 1 calc R U . . .
C6 C -0.0735(4) 0.7599(4) 0.8735(3) 0.0254(6) Uani 1 1 d . . . . .
H6 H -0.121590 0.701405 0.929642 0.030 Uiso 1 1 calc R U . . .

loop_
_atom_site_aniso_label
_atom_site_aniso_U_11
_atom_site_aniso_U_22
_atom_site_aniso_U_33
_atom_site_aniso_U_23
_atom_site_aniso_U_13
_atom_site_aniso_U_12
Cu1 0.0205(3) 0.0179(3) 0.0190(3) -0.00077(17) 0.00361(17) -0.00880(17)
O4 0.0267(11) 0.0194(10) 0.0228(11) -0.0014(8) 0.0047(8) -0.0099(8)
O40 0.0262(10) 0.0179(10) 0.0228(11) -0.0007(8) 0.0076(8) -0.0091(8)
O31 0.0224(10) 0.0278(11) 0.0185(10) 0.0040(8) 0.0019(8) -0.0098(9)
O1 0.0283(11) 0.0192(10) 0.0237(11) -0.0013(8) 0.0012(8) -0.0094(8)
O2 0.0323(12) 0.0193(10) 0.0241(11) 0.0022(8) 0.0014(9) -0.0095(9)
O32 0.0222(10) 0.0363(12) 0.0244(11) 0.0020(9) 0.0079(9) -0.0106(9)
O33 0.0208(11) 0.0441(14) 0.0267(12) 0.0061(10) -0.0018(9) -0.0096(10)
N30 0.0239(12) 0.0226(12) 0.0203(12) -0.0008(10) 0.0012(10) -0.0113(10)
N13 0.0164(11) 0.0214(12) 0.0196(12) -0.0012(9) 0.0029(9) -0.0064(9)
N20 0.0197(11) 0.0222(12) 0.0190(12) 0.0017(9) 0.0010(9) -0.0088(10)
C15 0.0181(13) 0.0234(14) 0.0205(14) 0.0021(11) -0.0009(11) -0.0080(11)
C4 0.0226(14) 0.0233(14) 0.0213(15) -0.0014(11) -0.0031(11) -0.0099(11)
C11 0.0185(13) 0.0201(13) 0.0228(15) 0.0011(11) -0.0033(11) -0.0080(11)
C16 0.0210(14) 0.0257(15) 0.0205(15) 0.0023(12) 0.0005(11) -0.0079(12)
C14 0.0231(14) 0.0217(14) 0.0204(14) 0.0005(11) 0.0042(11) -0.0100(11)
C2 0.0212(13) 0.0227(14) 0.0206(15) -0.0009(11) -0.0022(11) -0.0075(11)
C3 0.0187(13) 0.0183(13) 0.0209(14) 0.0009(11) -0.0020(11) -0.0078(11)
C9 0.0227(14) 0.0223(14) 0.0223(15) 0.0024(11) -0.0027(11) -0.0089(12)
C19 0.0204(13) 0.0196(14) 0.0226(15) -0.0023(11) 0.0039(11) -0.0067(11)
C10 0.0205(13) 0.0226(14) 0.0201(14) -0.0012(11) -0.0024(11) -0.0085(11)
C17 0.0187(13) 0.0246(15) 0.0226(15) -0.0033(12) 0.0028(11) -0.0039(11)
C5 0.0254(15) 0.0229(14) 0.0233(15) -0.0019(12) 0.0003(12) -0.0106(12)
C18 0.0295(15) 0.0205(14) 0.0255(16) -0.0016(12) 0.0003(12) -0.0094(12)
C12 0.0263(15) 0.0238(14) 0.0294(17) 0.0007(12) 0.0021(12) -0.0123(12)
C8 0.0324(16) 0.0258(15) 0.0227(16) -0.0039(12) -0.0007(12) -0.0113(13)
C7 0.0259(15) 0.0318(17) 0.0219(15) -0.0052(13) 0.0029(12) -0.0102(13)
C6 0.0240(14) 0.0306(16) 0.0225(15) 0.0004(12) 0.0012(12) -0.0112(12)

loop_
_atom_type_symbol
_atom_type_description
_atom_type_scat_dispersion_real
_atom_type_scat_dispersion_imag
_atom_type_scat_source
C C 0.0181 0.0091 'International Tables Vol C Tables 4.2.6.8 and 6.1.1.4'
H H 0.0000 0.0000 'International Tables Vol C Tables 4.2.6.8 and 6.1.1.4'
N N 0.0311 0.0180 'International Tables Vol C Tables 4.2.6.8 and 6.1.1.4'
O O 0.0492 0.0322 'International Tables Vol C Tables 4.2.6.8 and 6.1.1.4'
Cu Cu -1.9646 0.5888 'International Tables Vol C Tables 4.2.6.8 and 6.1.1.4'

loop_
_geom_angle_atom_site_label_1
_geom_angle_atom_site_label_2
_geom_angle_atom_site_label_3
_geom_angle
_geom_angle_site_symmetry_1
_geom_angle_site_symmetry_3
_geom_angle_publ_flag
O4 Cu1 N13 91.12(9) . . ?
O4 Cu1 N20 169.30(9) . . ?
N13 Cu1 N20 85.66(10) . . ?
O4 Cu1 O40 84.18(8) . . ?
N13 Cu1 O40 168.86(10) . . ?
N20 Cu1 O40 97.14(9) . . ?
O4 Cu1 O31 90.86(9) . . ?
N13 Cu1 O31 98.74(9) . . ?
N20 Cu1 O31 99.71(9) . . ?
O40 Cu1 O31 91.43(8) . . ?
O4 Cu1 O32 117.98(8) . . ?
N13 Cu1 O32 67.92(8) . . ?
N20 Cu1 O32 70.14(8) . . ?
O40 Cu1 O32 123.18(7) . . ?
O31 Cu1 O32 41.84(6) . . ?
C4 O4 Cu1 127.6(2) . . ?
Cu1 O40 H40B 120.7 . . ?
Cu1 O40 H40A 131.6 . . ?
H40B O40 H40A 107.7 . . ?
N30 O31 Cu1 122.96(16) . . ?
C9 O1 C2 121.9(2) . . ?
N30 O32 Cu1 75.51(16) . . ?
O32 N30 O33 121.7(3) . . ?
O32 N30 O31 119.7(2) . . ?
O33 N30 O31 118.6(2) . . ?
C11 N13 C14 119.1(2) . . ?
C11 N13 Cu1 128.7(2) . . ?
C14 N13 Cu1 112.21(18) . . ?
C15 N20 C19 119.0(3) . . ?
C15 N20 Cu1 112.8(2) . . ?
C19 N20 Cu1 128.09(19) . . ?
N20 C15 C16 121.8(3) . . ?
N20 C15 C14 117.5(3) . . ?
C16 C15 C14 120.7(3) . . ?
O4 C4 C3 125.4(3) . . ?
O4 C4 C10 115.2(3) . . ?
C3 C4 C10 119.4(3) . . ?
N13 C11 C3 120.9(2) . . ?
N13 C11 C12 119.0(3) . . ?
C3 C11 C12 120.1(3) . . ?
C17 C16 C15 119.3(3) . . ?
C17 C16 H16 120.4 . . ?
C15 C16 H16 120.4 . . ?
N13 C14 C15 111.6(2) . . ?
N13 C14 H14B 109.3 . . ?
C15 C14 H14B 109.3 . . ?
N13 C14 H14A 109.3 . . ?
C15 C14 H14A 109.3 . . ?
H14B C14 H14A 108.0 . . ?
O2 C2 O1 113.2(3) . . ?
O2 C2 C3 126.7(3) . . ?
O1 C2 C3 120.1(3) . . ?
C4 C3 C2 118.0(3) . . ?
C4 C3 C11 123.1(3) . . ?
C2 C3 C11 119.0(2) . . ?
O1 C9 C10 120.8(3) . . ?
O1 C9 C8 117.2(3) . . ?
C10 C9 C8 121.9(3) . . ?
N20 C19 C18 121.8(3) . . ?
N20 C19 H19 119.1 . . ?
C18 C19 H19 119.1 . . ?
C9 C10 C5 118.4(3) . . ?
C9 C10 C4 119.3(3) . . ?
C5 C10 C4 122.2(3) . . ?
C16 C17 C18 118.8(3) . . ?
C16 C17 H17 120.6 . . ?
C18 C17 H17 120.6 . . ?
C6 C5 C10 120.6(3) . . ?
C6 C5 H5 119.7 . . ?
C10 C5 H5 119.7 . . ?
C19 C18 C17 119.3(3) . . ?
C19 C18 H18 120.4 . . ?
C17 C18 H18 120.4 . . ?
C11 C12 H12C 109.5 . . ?
C11 C12 H12B 109.5 . . ?
H12C C12 H12B 109.5 . . ?
C11 C12 H12A 109.5 . . ?
H12C C12 H12A 109.5 . . ?
H12B C12 H12A 109.5 . . ?
C7 C8 C9 118.5(3) . . ?
C7 C8 H8 120.8 . . ?
C9 C8 H8 120.8 . . ?
C8 C7 C6 120.5(3) . . ?
C8 C7 H7 119.7 . . ?
C6 C7 H7 119.7 . . ?
C5 C6 C7 120.0(3) . . ?
C5 C6 H6 120.0 . . ?
C7 C6 H6 120.0 . . ?

loop_
_geom_bond_atom_site_label_1
_geom_bond_atom_site_label_2
_geom_bond_distance
_geom_bond_site_symmetry_2
_geom_bond_publ_flag
Cu1 O4 1.903(2) . ?
Cu1 N13 1.954(2) . ?
Cu1 N20 1.978(3) . ?
Cu1 O40 1.988(2) . ?
Cu1 O31 2.299(2) . ?
Cu1 O32 3.259(2) . ?
O4 C4 1.278(4) . ?
O40 H40B 0.8496 . ?
O40 H40A 0.8506 . ?
O31 N30 1.282(3) . ?
O1 C9 1.375(4) . ?
O1 C2 1.375(4) . ?
O2 C2 1.226(4) . ?
O32 N30 1.237(3) . ?
O33 N30 1.248(3) . ?
N13 C11 1.310(4) . ?
N13 C14 1.466(4) . ?
N20 C15 1.346(4) . ?
N20 C19 1.351(4) . ?
C15 C16 1.387(4) . ?
C15 C14 1.504(4) . ?
C4 C3 1.416(4) . ?
C4 C10 1.458(4) . ?
C11 C3 1.463(4) . ?
C11 C12 1.508(4) . ?
C16 C17 1.383(4) . ?
C16 H16 0.9500 . ?
C14 H14B 0.9900 . ?
C14 H14A 0.9900 . ?
C2 C3 1.450(4) . ?
C9 C10 1.387(4) . ?
C9 C8 1.390(4) . ?
C19 C18 1.380(4) . ?
C19 H19 0.9500 . ?
C10 C5 1.399(4) . ?
C17 C18 1.391(4) . ?
C17 H17 0.9500 . ?
C5 C6 1.377(4) . ?
C5 H5 0.9500 . ?
C18 H18 0.9500 . ?
C12 H12C 0.9800 . ?
C12 H12B 0.9800 . ?
C12 H12A 0.9800 . ?
C8 C7 1.388(4) . ?
C8 H8 0.9500 . ?
C7 C6 1.395(5) . ?
C7 H7 0.9500 . ?
C6 H6 0.9500 . ?

loop_
_geom_hbond_atom_site_label_D
_geom_hbond_atom_site_label_H
_geom_hbond_atom_site_label_A
_geom_hbond_distance_DH
_geom_hbond_distance_HA
_geom_hbond_distance_DA
_geom_hbond_angle_DHA
_geom_hbond_site_symmetry_A
_geom_hbond_publ_flag
O40 H40B O31 0.85 1.85 2.689(3) 167.3 2_566 yes
O40 H40A O2 0.85 1.93 2.729(3) 155.6 1_545 yes
C19 H19 O2 0.95 2.39 3.326(4) 170.0 1_545 yes
C8 H8 O32 0.95 2.54 3.457(4) 163.5 2_576 yes
C12 H12B O2 0.98 2.24 2.695(4) 106.7 . yes
C5 H5 O31 0.95 2.47 3.366(4) 157.2 2_566 yes
C12 H12C O33 0.98 2.50 3.473(4) 169.5 1_655 yes
C14 H14B O33 0.99 2.48 3.317(4) 141.7 1_655 yes
C17 H17 O32 0.95 2.52 3.128(4) 122.0 2_665 yes
